data_7151716
loop_
_publ_author_name
'Pozharskii, Alexander F.'
'Povalyakhina, Maria A.'
'Degtyarev, Alexander V.'
'Ryabtsova, Oxana V.'
'Ozeryanskii, Valery A.'
'Dyablo, Olga V.'
'Tkachuk, Anna V.'
'Kazheva, Olga N.'
'Chekhlov, Anatolii N.'
'Dyachenko, Oleg A.'

_publ_section_title
;
 Naphthalene proton sponges as hydride donors: diverse appearances of
 the tert-amino-effect.
;
_journal_issue 6
_journal_name_full 'Organic &amp; biomolecular chemistry'
_journal_page_first 1887
_journal_page_last 1900
_journal_paper_doi 10.1039/C0OB00899K
_journal_volume 9
_journal_year 2011
_chemical_formula_moiety 'C24 H22 N5'
_chemical_formula_sum 'C24 H22 N5'
_chemical_formula_weight 380.47
_chemical_name_systematic
;
?
;
_space_group_IT_number 14
_symmetry_cell_setting monoclinic
_symmetry_space_group_name_Hall '-P 2ybc'
_symmetry_space_group_name_H-M 'P 1 21/c 1'
_atom_sites_solution_hydrogens geom
_atom_sites_solution_primary direct
_atom_sites_solution_secondary difmap
_audit_creation_method SHELXL-97
_cell_angle_alpha 90.00
_cell_angle_beta 102.208(7)
_cell_angle_gamma 90.00
_cell_formula_units_Z 8
_cell_length_a 10.247(4)
_cell_length_b 11.520(4)
_cell_length_c 34.634(13)
_cell_measurement_reflns_used 230
_cell_measurement_temperature 100(2)
_cell_measurement_theta_max 24
_cell_measurement_theta_min 3
_cell_volume 3996(3)
_computing_cell_refinement 'Bruker SAINT'
_computing_data_collection 'Bruker APEX II'
_computing_data_reduction 'Bruker SAINT'
_computing_molecular_graphics 'Bruker SHELXTL'
_computing_publication_material 'Bruker SHELXTL'
_computing_structure_refinement 'SHELXL-97 (Sheldrick, 1997)'
_computing_structure_solution 'SHELXS-97 (Sheldrick, 1997)'
_diffrn_ambient_temperature 100(2)
_diffrn_measured_fraction_theta_full 0.953
_diffrn_measured_fraction_theta_max 0.953
_diffrn_measurement_device_type 'Bruker APEX II CCD area detector''
_diffrn_measurement_method 'omega scans'
_diffrn_radiation_monochromator graphite
_diffrn_radiation_source 'fine-focus sealed tube'
_diffrn_radiation_type MoK\a
_diffrn_radiation_wavelength 0.71073
_diffrn_reflns_av_R_equivalents 0.2366
_diffrn_reflns_av_sigmaI/netI 0.2106
_diffrn_reflns_limit_h_max 11
_diffrn_reflns_limit_h_min -11
_diffrn_reflns_limit_k_max 13
_diffrn_reflns_limit_k_min -13
_diffrn_reflns_limit_l_max 39
_diffrn_reflns_limit_l_min -39
_diffrn_reflns_number 29279
_diffrn_reflns_theta_full 24.00
_diffrn_reflns_theta_max 24.00
_diffrn_reflns_theta_min 1.20
_exptl_absorpt_coefficient_mu 0.078
_exptl_absorpt_correction_T_max 0.44
_exptl_absorpt_correction_T_min 0.13
_exptl_absorpt_correction_type multi-scan
_exptl_absorpt_process_details SADABS
_exptl_crystal_colour red
_exptl_crystal_density_diffrn 1.265
_exptl_crystal_density_method 'not measured'
_exptl_crystal_description plate
_exptl_crystal_F_000 1608
_exptl_crystal_size_max 0.600
_exptl_crystal_size_mid 0.350
_exptl_crystal_size_min 0.100
_refine_diff_density_max 0.443
_refine_diff_density_min -0.316
_refine_diff_density_rms 0.064
_refine_ls_extinction_coef 0.0276(16)
_refine_ls_extinction_expression Fc^*^=kFc[1+0.001xFc^2^\l^3^/sin(2\q)]^-1/4^
_refine_ls_extinction_method SHELXL
_refine_ls_goodness_of_fit_ref 1.038
_refine_ls_hydrogen_treatment constr
_refine_ls_matrix_type full
_refine_ls_number_parameters 509
_refine_ls_number_reflns 5974
_refine_ls_number_restraints 0
_refine_ls_restrained_S_all 1.038
_refine_ls_R_factor_all 0.1712
_refine_ls_R_factor_gt 0.0859
_refine_ls_shift/su_max 0.000
_refine_ls_shift/su_mean 0.000
_refine_ls_structure_factor_coef Fsqd
_refine_ls_weighting_details 'calc w=1/[\s^2^(Fo^2^)+(0.0356P)^2^] where P=(Fo^2^+2Fc^2^)/3'
_refine_ls_weighting_scheme calc
_refine_ls_wR_factor_gt 0.1414
_refine_ls_wR_factor_ref 0.1612
_reflns_number_gt 2961
_reflns_number_total 5974
_reflns_threshold_expression I>2\s(I)
_cod_data_source_file C0OB00899K.TXT
_cod_data_source_block final
_cod_depositor_comments
;
The following automatic conversions were performed:
'_symmetry_cell_setting' value 'Monoclinic' changed to 'monoclinic'
according to '/home/saulius/struct/CIF-dictionaries/cif_core.dic'
dictionary named 'cif_core.dic' version 2.4.1 from 2010-06-29.

Automatic conversion script
Id: cif_fix_enum 1555 2011-01-17 13:19:09Z saulius 
;
_cod_original_cell_volume 3996(2)
_cod_original_sg_symbol_H-M 'P 21/c'
_cod_database_code 7151716

loop_
_symmetry_equiv_pos_as_xyz
'x, y, z'
'-x, y+1/2, -z+1/2'
'-x, -y, -z'
'x, -y-1/2, z-1/2'

loop_
_atom_site_label
_atom_site_type_symbol
_atom_site_fract_x
_atom_site_fract_y
_atom_site_fract_z
_atom_site_U_iso_or_equiv
_atom_site_adp_type
_atom_site_occupancy
_atom_site_symmetry_multiplicity
_atom_site_calc_flag
_atom_site_refinement_flags
_atom_site_disorder_assembly
_atom_site_disorder_group
N1' N 0.8781(4) -0.3330(3) 0.06953(12) 0.0238(10) Uani 1 1 d . . .
N1 N 1.2172(4) 0.3703(4) 0.20452(12) 0.0303(11) Uani 1 1 d . . .
N2' N 0.7853(4) -0.0982(3) 0.04765(11) 0.0220(10) Uani 1 1 d . . .
N2 N 1.3820(4) 0.3856(4) 0.28308(12) 0.0285(11) Uani 1 1 d . . .
N3' N 1.3752(4) -0.6581(3) 0.09356(10) 0.0188(10) Uiso 1 1 d . . .
N3 N 0.6595(4) 0.3643(3) 0.08868(11) 0.0202(10) Uani 1 1 d . . .
N4' N 1.1566(4) -0.6836(3) 0.09269(11) 0.0214(10) Uani 1 1 d . . .
N4 N 0.8770(4) 0.3400(3) 0.08723(11) 0.0216(10) Uani 1 1 d . . .
N5' N 1.4546(4) -0.3543(4) 0.10840(12) 0.0320(11) Uani 1 1 d . . .
N5 N 0.6394(4) 0.5000(4) 0.17938(13) 0.0317(11) Uani 1 1 d . . .
C1 C 1.1562(5) 0.4615(4) 0.21903(14) 0.0243(13) Uani 1 1 d . . .
C1' C 0.9708(5) -0.2663(4) 0.09604(14) 0.0206(12) Uani 1 1 d . . .
C2' C 1.0947(4) -0.3204(4) 0.11271(14) 0.0203(12) Uani 1 1 d . . .
C2 C 1.0250(5) 0.4933(4) 0.20065(14) 0.0217(12) Uani 1 1 d . . .
C3' C 1.1788(5) -0.2651(4) 0.14608(14) 0.0239(12) Uani 1 1 d . . .
H3'A H 1.2634 -0.2954 0.1560 0.029 Uiso 1 1 calc R . .
C3 C 0.9697(5) 0.5987(4) 0.21005(14) 0.0275(13) Uani 1 1 d . . .
H3A H 0.8803 0.6150 0.1997 0.033 Uiso 1 1 calc R . .
C4 C 1.0462(5) 0.6768(5) 0.23419(14) 0.0298(13) Uani 1 1 d . . .
H4A H 1.0126 0.7505 0.2371 0.036 Uiso 1 1 calc R . .
C4' C 1.1392(4) -0.1717(4) 0.16329(15) 0.0234(12) Uani 1 1 d . . .
H4'A H 1.1917 -0.1441 0.1867 0.028 Uiso 1 1 calc R . .
C5' C 1.0168(5) -0.1130(4) 0.14629(14) 0.0207(12) Uani 1 1 d . . .
C5 C 1.1756(5) 0.6475(4) 0.25482(14) 0.0244(12) Uani 1 1 d . . .
C6' C 0.9749(5) -0.0154(4) 0.16417(15) 0.0251(13) Uani 1 1 d . . .
H6'A H 1.0224 0.0078 0.1889 0.030 Uiso 1 1 calc R . .
C6 C 1.2521(5) 0.7319(5) 0.27953(14) 0.0291(14) Uani 1 1 d . . .
H6A H 1.2198 0.8070 0.2806 0.035 Uiso 1 1 calc R . .
C7' C 0.8653(5) 0.0470(4) 0.14612(15) 0.0264(13) Uani 1 1 d . . .
H7'A H 0.8330 0.1076 0.1592 0.032 Uiso 1 1 calc R . .
C7 C 1.3747(5) 0.7015(5) 0.30193(15) 0.0361(15) Uani 1 1 d . . .
H7A H 1.4282 0.7578 0.3168 0.043 Uiso 1 1 calc R . .
C8' C 0.8035(5) 0.0171(4) 0.10771(15) 0.0224(12) Uani 1 1 d . . .
H8'A H 0.7348 0.0644 0.0945 0.027 Uiso 1 1 calc R . .
C8 C 1.4192(5) 0.5885(5) 0.30262(15) 0.0321(14) Uani 1 1 d . . .
H8A H 1.5001 0.5693 0.3192 0.038 Uiso 1 1 calc R . .
C9' C 0.8374(5) -0.0767(4) 0.08829(15) 0.0218(12) Uani 1 1 d . . .
C9 C 1.3463(5) 0.5012(5) 0.27906(15) 0.0260(13) Uani 1 1 d . . .
C10 C 1.2269(5) 0.5367(4) 0.25083(14) 0.0235(12) Uani 1 1 d . . .
C10' C 0.9411(4) -0.1549(4) 0.10965(14) 0.0195(12) Uani 1 1 d . . .
C11' C 0.7389(5) -0.3336(4) 0.07238(16) 0.0326(14) Uani 1 1 d . . .
H11A H 0.7311 -0.3032 0.0976 0.049 Uiso 1 1 calc R . .
H11B H 0.7055 -0.4116 0.0697 0.049 Uiso 1 1 calc R . .
H11C H 0.6881 -0.2862 0.0518 0.049 Uiso 1 1 calc R . .
C11 C 1.1661(6) 0.2528(4) 0.20023(16) 0.0380(15) Uani 1 1 d . . .
H11D H 1.0758 0.2520 0.2039 0.057 Uiso 1 1 calc R . .
H11E H 1.2203 0.2039 0.2197 0.057 Uiso 1 1 calc R . .
H11F H 1.1682 0.2245 0.1743 0.057 Uiso 1 1 calc R . .
C12' C 0.9016(5) -0.3766(4) 0.03257(14) 0.0300(13) Uani 1 1 d . . .
H12A H 0.9954 -0.3729 0.0328 0.045 Uiso 1 1 calc R . .
H12B H 0.8533 -0.3302 0.0112 0.045 Uiso 1 1 calc R . .
H12C H 0.8719 -0.4557 0.0291 0.045 Uiso 1 1 calc R . .
C12 C 1.3525(5) 0.3812(5) 0.19930(16) 0.0443(17) Uani 1 1 d . . .
H12D H 1.3798 0.4610 0.2026 0.066 Uiso 1 1 calc R . .
H12E H 1.3574 0.3556 0.1733 0.066 Uiso 1 1 calc R . .
H12F H 1.4104 0.3344 0.2186 0.066 Uiso 1 1 calc R . .
C13' C 0.8834(5) -0.0848(4) 0.02303(14) 0.0266(13) Uani 1 1 d . . .
H13A H 0.9635 -0.1257 0.0348 0.040 Uiso 1 1 calc R . .
H13B H 0.9032 -0.0039 0.0208 0.040 Uiso 1 1 calc R . .
H13C H 0.8480 -0.1159 -0.0028 0.040 Uiso 1 1 calc R . .
C13 C 1.2902(5) 0.3116(5) 0.29903(17) 0.0401(15) Uani 1 1 d . . .
H13D H 1.1999 0.3302 0.2864 0.060 Uiso 1 1 calc R . .
H13E H 1.3026 0.3242 0.3270 0.060 Uiso 1 1 calc R . .
H13F H 1.3078 0.2317 0.2941 0.060 Uiso 1 1 calc R . .
C14' C 0.6628(5) -0.0360(4) 0.03016(15) 0.0265(13) Uani 1 1 d . . .
H14A H 0.5990 -0.0450 0.0467 0.040 Uiso 1 1 calc R . .
H14B H 0.6264 -0.0670 0.0044 0.040 Uiso 1 1 calc R . .
H14C H 0.6824 0.0449 0.0279 0.040 Uiso 1 1 calc R . .
C14 C 1.5204(5) 0.3585(6) 0.30126(18) 0.0541(19) Uani 1 1 d . . .
H14D H 1.5789 0.4076 0.2902 0.081 Uiso 1 1 calc R . .
H14E H 1.5384 0.2787 0.2963 0.081 Uiso 1 1 calc R . .
H14F H 1.5351 0.3714 0.3292 0.081 Uiso 1 1 calc R . .
C15' C 1.1228(5) -0.4348(4) 0.10152(13) 0.0228(12) Uani 1 1 d . . .
H15A H 1.0489 -0.4828 0.0939 0.027 Uiso 1 1 calc R . .
C15 C 0.9606(5) 0.4315(4) 0.16589(14) 0.0246(13) Uani 1 1 d . . .
H15B H 1.0177 0.3888 0.1537 0.030 Uiso 1 1 calc R . .
C16' C 1.2420(4) -0.4837(4) 0.10040(14) 0.0210(12) Uani 1 1 d . . .
C16 C 0.8289(5) 0.4252(4) 0.14779(14) 0.0214(12) Uiso 1 1 d . . .
C17' C 1.3607(5) -0.4140(4) 0.10569(14) 0.0219(12) Uani 1 1 d . . .
C17 C 0.7235(5) 0.4694(4) 0.16557(15) 0.0234(13) Uani 1 1 d . . .
C18' C 1.2590(4) -0.6067(4) 0.09511(13) 0.0169(11) Uiso 1 1 d . . .
C18 C 0.7895(4) 0.3741(4) 0.10861(14) 0.0215(12) Uani 1 1 d . . .
C19 C 0.6653(4) 0.3230(4) 0.05132(14) 0.0182(11) Uani 1 1 d . . .
C19' C 1.3459(4) -0.7760(4) 0.09102(13) 0.0190(12) Uani 1 1 d . . .
C20 C 0.5652(5) 0.3017(4) 0.01780(14) 0.0290(13) Uani 1 1 d . . .
H20A H 0.4753 0.3108 0.0182 0.035 Uiso 1 1 calc R . .
C20' C 1.4290(5) -0.8711(4) 0.09000(13) 0.0232(12) Uani 1 1 d . . .
H20B H 1.5190 -0.8609 0.0899 0.028 Uiso 1 1 calc R . .
C21' C 1.3747(5) -0.9809(5) 0.08910(14) 0.0287(13) Uani 1 1 d . . .
H21A H 1.4285 -1.0455 0.0882 0.034 Uiso 1 1 calc R . .
C21 C 0.6056(5) 0.2667(4) -0.01595(15) 0.0266(13) Uani 1 1 d . . .
H21B H 0.5422 0.2542 -0.0391 0.032 Uiso 1 1 calc R . .
C22' C 1.2393(5) -0.9962(4) 0.08947(14) 0.0266(13) Uani 1 1 d . . .
H22A H 1.2054 -1.0710 0.0897 0.032 Uiso 1 1 calc R . .
C22 C 0.7407(5) 0.2498(4) -0.01566(15) 0.0263(13) Uani 1 1 d . . .
H22B H 0.7654 0.2248 -0.0386 0.032 Uiso 1 1 calc R . .
C23 C 0.8379(5) 0.2692(4) 0.01756(14) 0.0229(12) Uani 1 1 d . . .
H23A H 0.9275 0.2572 0.0174 0.028 Uiso 1 1 calc R . .
C23' C 1.1554(5) -0.9034(4) 0.08951(13) 0.0232(12) Uani 1 1 d . . .
H23B H 1.0649 -0.9138 0.0887 0.028 Uiso 1 1 calc R . .
C24 C 0.7994(5) 0.3066(4) 0.05107(14) 0.0193(12) Uani 1 1 d . . .
C24' C 1.2112(5) -0.7932(4) 0.09073(13) 0.0194(12) Uani 1 1 d . . .

loop_
_atom_site_aniso_label
_atom_site_aniso_U_11
_atom_site_aniso_U_22
_atom_site_aniso_U_33
_atom_site_aniso_U_23
_atom_site_aniso_U_13
_atom_site_aniso_U_12
N1' 0.006(2) 0.027(3) 0.036(3) -0.005(2) 0.000(2) -0.0042(18)
N1 0.011(2) 0.032(3) 0.049(3) -0.011(2) 0.009(2) 0.004(2)
N2' 0.006(2) 0.033(3) 0.028(3) 0.002(2) 0.0060(19) 0.0078(18)
N2 0.014(2) 0.022(3) 0.047(3) 0.001(2) 0.002(2) -0.001(2)
N3 0.008(2) 0.026(2) 0.025(2) 0.003(2) 0.0020(19) -0.0058(18)
N4' 0.016(2) 0.018(2) 0.030(3) -0.0008(19) 0.0065(19) -0.0042(18)
N4 0.013(2) 0.020(2) 0.033(3) 0.0008(19) 0.006(2) 0.0019(18)
N5' 0.018(2) 0.036(3) 0.042(3) 0.006(2) 0.004(2) -0.003(2)
N5 0.018(2) 0.032(3) 0.047(3) 0.004(2) 0.008(2) 0.001(2)
C1 0.013(3) 0.033(3) 0.028(3) 0.000(3) 0.008(2) 0.002(2)
C1' 0.018(3) 0.019(3) 0.027(3) 0.003(2) 0.010(2) -0.002(2)
C2' 0.012(3) 0.021(3) 0.029(3) 0.000(2) 0.006(2) 0.002(2)
C2 0.014(3) 0.023(3) 0.029(3) -0.001(2) 0.007(2) -0.002(2)
C3' 0.015(3) 0.023(3) 0.034(3) 0.007(3) 0.005(2) -0.005(2)
C3 0.015(3) 0.029(3) 0.037(3) -0.002(3) 0.003(3) -0.010(2)
C4 0.026(3) 0.030(3) 0.035(3) 0.000(3) 0.009(3) -0.004(3)
C4' 0.006(2) 0.027(3) 0.038(3) 0.000(3) 0.005(2) -0.003(2)
C5' 0.017(3) 0.019(3) 0.029(3) -0.006(2) 0.009(2) -0.003(2)
C5 0.024(3) 0.019(3) 0.031(3) 0.000(2) 0.008(3) -0.008(2)
C6' 0.016(3) 0.029(3) 0.031(3) -0.004(2) 0.007(2) -0.002(2)
C6 0.021(3) 0.026(3) 0.042(4) -0.004(3) 0.010(3) -0.010(2)
C7' 0.025(3) 0.023(3) 0.036(3) -0.004(3) 0.016(3) 0.008(2)
C7 0.020(3) 0.045(4) 0.042(4) 0.001(3) 0.004(3) -0.005(3)
C8' 0.014(3) 0.017(3) 0.038(3) 0.007(3) 0.010(2) 0.003(2)
C8 0.013(3) 0.042(4) 0.039(3) 0.001(3) 0.001(2) -0.005(3)
C9' 0.009(3) 0.026(3) 0.034(3) 0.003(3) 0.012(2) 0.005(2)
C9 0.015(3) 0.032(3) 0.033(3) -0.001(3) 0.007(2) 0.001(2)
C10 0.014(3) 0.028(3) 0.029(3) -0.005(2) 0.006(2) -0.001(2)
C10' 0.008(2) 0.024(3) 0.029(3) 0.000(2) 0.011(2) 0.002(2)
C11' 0.019(3) 0.021(3) 0.056(4) 0.004(3) 0.002(3) -0.003(2)
C11 0.039(4) 0.032(4) 0.042(4) -0.008(3) 0.006(3) 0.012(3)
C12' 0.037(3) 0.018(3) 0.033(3) 0.000(3) 0.005(3) -0.003(2)
C12 0.010(3) 0.072(5) 0.051(4) -0.016(3) 0.005(3) 0.007(3)
C13' 0.019(3) 0.031(3) 0.032(3) 0.005(3) 0.012(2) 0.004(2)
C13 0.026(3) 0.037(4) 0.056(4) 0.003(3) 0.006(3) -0.004(3)
C14' 0.015(3) 0.026(3) 0.038(3) 0.002(3) 0.004(2) 0.005(2)
C14 0.008(3) 0.083(5) 0.064(4) -0.003(4) -0.008(3) 0.010(3)
C15' 0.013(3) 0.027(3) 0.029(3) 0.007(2) 0.005(2) -0.005(2)
C15 0.014(3) 0.030(3) 0.031(3) -0.002(3) 0.006(2) 0.003(2)
C16' 0.008(3) 0.026(3) 0.027(3) 0.005(2) -0.001(2) -0.005(2)
C17' 0.020(3) 0.019(3) 0.026(3) 0.002(2) 0.003(2) 0.006(2)
C17 0.012(3) 0.018(3) 0.040(4) -0.003(2) 0.005(3) 0.004(2)
C18 0.007(3) 0.021(3) 0.038(3) 0.004(2) 0.008(2) 0.002(2)
C19 0.010(3) 0.015(3) 0.029(3) -0.001(2) 0.003(2) -0.001(2)
C19' 0.010(3) 0.021(3) 0.027(3) 0.000(2) 0.007(2) 0.006(2)
C20 0.017(3) 0.043(4) 0.024(3) 0.002(3) -0.002(3) 0.000(3)
C20' 0.014(3) 0.021(3) 0.037(3) 0.002(2) 0.012(2) 0.004(2)
C21' 0.026(3) 0.032(3) 0.029(3) 0.004(3) 0.007(3) 0.010(3)
C21 0.026(3) 0.027(3) 0.024(3) -0.002(2) -0.003(2) -0.001(2)
C22' 0.023(3) 0.029(3) 0.030(3) 0.002(3) 0.011(2) 0.006(2)
C22 0.017(3) 0.034(3) 0.029(3) 0.001(3) 0.008(2) 0.004(2)
C23 0.021(3) 0.020(3) 0.029(3) -0.004(2) 0.006(3) -0.010(2)
C23' 0.022(3) 0.018(3) 0.032(3) 0.002(2) 0.010(2) 0.003(2)
C24 0.026(3) 0.009(3) 0.021(3) 0.002(2) -0.001(2) -0.005(2)
C24' 0.015(3) 0.017(3) 0.028(3) 0.004(2) 0.008(2) 0.005(2)

loop_
_atom_type_symbol
_atom_type_description
_atom_type_scat_dispersion_real
_atom_type_scat_dispersion_imag
_atom_type_scat_source
C C 0.0033 0.0016 'International Tables Vol C Tables 4.2.6.8 and 6.1.1.4'
H H 0.0000 0.0000 'International Tables Vol C Tables 4.2.6.8 and 6.1.1.4'
N N 0.0061 0.0033 'International Tables Vol C Tables 4.2.6.8 and 6.1.1.4'

loop_
_geom_angle_atom_site_label_1
_geom_angle_atom_site_label_2
_geom_angle_atom_site_label_3
_geom_angle
_geom_angle_site_symmetry_1
_geom_angle_site_symmetry_3
_geom_angle_publ_flag
C1' N1' C12' 123.7(4) . . ?
C1' N1' C11' 119.9(4) . . ?
C12' N1' C11' 114.2(4) . . ?
C1 N1 C12 120.2(4) . . ?
C1 N1 C11 124.8(4) . . ?
C12 N1 C11 114.0(4) . . ?
C9' N2' C13' 113.6(4) . . ?
C9' N2' C14' 115.8(4) . . ?
C13' N2' C14' 110.1(4) . . ?
C9 N2 C14 117.6(4) . . ?
C9 N2 C13 115.0(4) . . ?
C14 N2 C13 110.9(4) . . ?
C18' N3' C19' 104.6(4) . . ?
C18 N3 C19 105.6(4) . . ?
C18' N4' C24' 106.3(4) . . ?
C18 N4 C24 104.9(4) . . ?
N1 C1 C2 119.9(4) . . ?
N1 C1 C10 122.5(4) . . ?
C2 C1 C10 117.3(4) . . ?
N1' C1' C2' 116.7(4) . . ?
N1' C1' C10' 123.3(4) . . ?
C2' C1' C10' 119.7(4) . . ?
C15' C2' C1' 120.7(4) . . ?
C15' C2' C3' 120.6(4) . . ?
C1' C2' C3' 117.7(4) . . ?
C3 C2 C1 120.8(4) . . ?
C3 C2 C15 119.1(4) . . ?
C1 C2 C15 118.5(4) . . ?
C4' C3' C2' 122.0(5) . . ?
C4' C3' H3'A 119.0 . . ?
C2' C3' H3'A 119.0 . . ?
C4 C3 C2 120.4(5) . . ?
C4 C3 H3A 119.8 . . ?
C2 C3 H3A 119.8 . . ?
C3 C4 C5 120.8(5) . . ?
C3 C4 H4A 119.6 . . ?
C5 C4 H4A 119.6 . . ?
C3' C4' C5' 121.2(5) . . ?
C3' C4' H4'A 119.4 . . ?
C5' C4' H4'A 119.4 . . ?
C6' C5' C10' 120.5(4) . . ?
C6' C5' C4' 121.5(4) . . ?
C10' C5' C4' 118.0(4) . . ?
C10 C5 C4 120.1(5) . . ?
C10 C5 C6 121.0(5) . . ?
C4 C5 C6 118.9(5) . . ?
C7' C6' C5' 121.4(5) . . ?
C7' C6' H6'A 119.3 . . ?
C5' C6' H6'A 119.3 . . ?
C7 C6 C5 119.2(5) . . ?
C7 C6 H6A 120.4 . . ?
C5 C6 H6A 120.4 . . ?
C6' C7' C8' 118.1(5) . . ?
C6' C7' H7'A 121.0 . . ?
C8' C7' H7'A 121.0 . . ?
C6 C7 C8 120.6(5) . . ?
C6 C7 H7A 119.7 . . ?
C8 C7 H7A 119.7 . . ?
C9' C8' C7' 124.0(5) . . ?
C9' C8' H8'A 118.0 . . ?
C7' C8' H8'A 118.0 . . ?
C7 C8 C9 122.2(5) . . ?
C7 C8 H8A 118.9 . . ?
C9 C8 H8A 118.9 . . ?
C8' C9' N2' 123.4(4) . . ?
C8' C9' C10' 118.2(5) . . ?
N2' C9' C10' 118.2(4) . . ?
N2 C9 C8 122.3(5) . . ?
N2 C9 C10 120.5(4) . . ?
C8 C9 C10 117.2(5) . . ?
C5 C10 C9 118.1(4) . . ?
C5 C10 C1 118.5(4) . . ?
C9 C10 C1 123.4(5) . . ?
C1' C10' C5' 119.1(4) . . ?
C1' C10' C9' 124.7(4) . . ?
C5' C10' C9' 116.1(4) . . ?
N1' C11' H11A 109.5 . . ?
N1' C11' H11B 109.5 . . ?
H11A C11' H11B 109.5 . . ?
N1' C11' H11C 109.5 . . ?
H11A C11' H11C 109.5 . . ?
H11B C11' H11C 109.5 . . ?
N1 C11 H11D 109.5 . . ?
N1 C11 H11E 109.5 . . ?
H11D C11 H11E 109.5 . . ?
N1 C11 H11F 109.5 . . ?
H11D C11 H11F 109.5 . . ?
H11E C11 H11F 109.5 . . ?
N1' C12' H12A 109.5 . . ?
N1' C12' H12B 109.5 . . ?
H12A C12' H12B 109.5 . . ?
N1' C12' H12C 109.5 . . ?
H12A C12' H12C 109.5 . . ?
H12B C12' H12C 109.5 . . ?
N1 C12 H12D 109.5 . . ?
N1 C12 H12E 109.5 . . ?
H12D C12 H12E 109.5 . . ?
N1 C12 H12F 109.5 . . ?
H12D C12 H12F 109.5 . . ?
H12E C12 H12F 109.5 . . ?
N2' C13' H13A 109.5 . . ?
N2' C13' H13B 109.5 . . ?
H13A C13' H13B 109.5 . . ?
N2' C13' H13C 109.5 . . ?
H13A C13' H13C 109.5 . . ?
H13B C13' H13C 109.5 . . ?
N2 C13 H13D 109.5 . . ?
N2 C13 H13E 109.5 . . ?
H13D C13 H13E 109.5 . . ?
N2 C13 H13F 109.5 . . ?
H13D C13 H13F 109.5 . . ?
H13E C13 H13F 109.5 . . ?
N2' C14' H14A 109.5 . . ?
N2' C14' H14B 109.5 . . ?
H14A C14' H14B 109.5 . . ?
N2' C14' H14C 109.5 . . ?
H14A C14' H14C 109.5 . . ?
H14B C14' H14C 109.5 . . ?
N2 C14 H14D 109.5 . . ?
N2 C14 H14E 109.5 . . ?
H14D C14 H14E 109.5 . . ?
N2 C14 H14F 109.5 . . ?
H14D C14 H14F 109.5 . . ?
H14E C14 H14F 109.5 . . ?
C16' C15' C2' 129.1(4) . . ?
C16' C15' H15A 115.5 . . ?
C2' C15' H15A 115.5 . . ?
C16 C15 C2 130.3(5) . . ?
C16 C15 H15B 114.8 . . ?
C2 C15 H15B 114.8 . . ?
C15' C16' C17' 120.6(5) . . ?
C15' C16' C18' 123.1(4) . . ?
C17' C16' C18' 116.3(4) . . ?
C15 C16 C17 122.8(4) . . ?
C15 C16 C18 120.1(4) . . ?
C17 C16 C18 117.1(4) . . ?
N5' C17' C16' 176.8(5) . . ?
N5 C17 C16 177.5(5) . . ?
N3' C18' N4' 112.9(4) . . ?
N3' C18' C16' 124.8(4) . . ?
N4' C18' C16' 122.2(4) . . ?
N4 C18 N3 113.1(4) . . ?
N4 C18 C16 123.3(4) . . ?
N3 C18 C16 123.5(4) . . ?
C24 C19 N3 106.8(4) . . ?
C24 C19 C20 121.6(4) . . ?
N3 C19 C20 131.6(4) . . ?
N3' C19' C20' 130.2(4) . . ?
N3' C19' C24' 109.8(4) . . ?
C20' C19' C24' 119.9(4) . . ?
C21 C20 C19 117.1(5) . . ?
C21 C20 H20A 121.5 . . ?
C19 C20 H20A 121.5 . . ?
C21' C20' C19' 118.4(4) . . ?
C21' C20' H20B 120.8 . . ?
C19' C20' H20B 120.8 . . ?
C20' C21' C22' 120.7(5) . . ?
C20' C21' H21A 119.7 . . ?
C22' C21' H21A 119.7 . . ?
C20 C21 C22 120.6(5) . . ?
C20 C21 H21B 119.7 . . ?
C22 C21 H21B 119.7 . . ?
C23' C22' C21' 121.6(5) . . ?
C23' C22' H22A 119.2 . . ?
C21' C22' H22A 119.2 . . ?
C23 C22 C21 121.8(5) . . ?
C23 C22 H22B 119.1 . . ?
C21 C22 H22B 119.1 . . ?
C24 C23 C22 118.2(5) . . ?
C24 C23 H23A 120.9 . . ?
C22 C23 H23A 120.9 . . ?
C22' C23' C24' 117.2(5) . . ?
C22' C23' H23B 121.4 . . ?
C24' C23' H23B 121.4 . . ?
C23 C24 N4 129.6(5) . . ?
C23 C24 C19 120.6(4) . . ?
N4 C24 C19 109.6(4) . . ?
N4' C24' C23' 131.6(4) . . ?
N4' C24' C19' 106.3(4) . . ?
C23' C24' C19' 122.1(4) . . ?

loop_
_geom_bond_atom_site_label_1
_geom_bond_atom_site_label_2
_geom_bond_distance
_geom_bond_site_symmetry_2
_geom_bond_publ_flag
N1' C1' 1.402(6) . ?
N1' C12' 1.442(6) . ?
N1' C11' 1.450(6) . ?
N1 C1 1.372(6) . ?
N1 C12 1.441(6) . ?
N1 C11 1.448(6) . ?
N2' C9' 1.418(6) . ?
N2' C13' 1.457(6) . ?
N2' C14' 1.461(6) . ?
N2 C9 1.379(6) . ?
N2 C14 1.459(6) . ?
N2 C13 1.462(6) . ?
N3' C18' 1.340(6) . ?
N3' C19' 1.390(6) . ?
N3 C18 1.369(6) . ?
N3 C19 1.392(6) . ?
N4' C18' 1.362(6) . ?
N4' C24' 1.388(6) . ?
N4 C18 1.337(6) . ?
N4 C24 1.388(6) . ?
N5' C17' 1.171(6) . ?
N5 C17 1.127(6) . ?
C1 C2 1.409(6) . ?
C1 C10 1.466(7) . ?
C1' C2' 1.423(6) . ?
C1' C10' 1.422(6) . ?
C2' C15' 1.420(6) . ?
C2' C3' 1.436(6) . ?
C2 C3 1.407(7) . ?
C2 C15 1.433(6) . ?
C3' C4' 1.335(6) . ?
C3' H3'A 0.9300 . ?
C3 C4 1.359(6) . ?
C3 H3A 0.9300 . ?
C4 C5 1.408(7) . ?
C4 H4A 0.9300 . ?
C4' C5' 1.437(6) . ?
C4' H4'A 0.9300 . ?
C5' C6' 1.395(6) . ?
C5' C10' 1.424(6) . ?
C5 C10 1.399(7) . ?
C5 C6 1.417(6) . ?
C6' C7' 1.368(6) . ?
C6' H6'A 0.9300 . ?
C6 C7 1.375(7) . ?
C6 H6A 0.9300 . ?
C7' C8' 1.390(6) . ?
C7' H7'A 0.9300 . ?
C7 C8 1.377(7) . ?
C7 H7A 0.9300 . ?
C8' C9' 1.356(6) . ?
C8' H8'A 0.9300 . ?
C8 C9 1.407(7) . ?
C8 H8A 0.9300 . ?
C9' C10' 1.469(6) . ?
C9 C10 1.454(7) . ?
C11' H11A 0.9600 . ?
C11' H11B 0.9600 . ?
C11' H11C 0.9600 . ?
C11 H11D 0.9600 . ?
C11 H11E 0.9600 . ?
C11 H11F 0.9600 . ?
C12' H12A 0.9600 . ?
C12' H12B 0.9600 . ?
C12' H12C 0.9600 . ?
C12 H12D 0.9600 . ?
C12 H12E 0.9600 . ?
C12 H12F 0.9600 . ?
C13' H13A 0.9600 . ?
C13' H13B 0.9600 . ?
C13' H13C 0.9600 . ?
C13 H13D 0.9600 . ?
C13 H13E 0.9600 . ?
C13 H13F 0.9600 . ?
C14' H14A 0.9600 . ?
C14' H14B 0.9600 . ?
C14' H14C 0.9600 . ?
C14 H14D 0.9600 . ?
C14 H14E 0.9600 . ?
C14 H14F 0.9600 . ?
C15' C16' 1.353(6) . ?
C15' H15A 0.9300 . ?
C15 C16 1.364(6) . ?
C15 H15B 0.9300 . ?
C16' C17' 1.436(7) . ?
C16' C18' 1.444(6) . ?
C16 C17 1.444(7) . ?
C16 C18 1.456(6) . ?
C19 C24 1.389(6) . ?
C19 C20 1.399(6) . ?
C19' C20' 1.393(6) . ?
C19' C24' 1.392(6) . ?
C20 C21 1.380(6) . ?
C20 H20A 0.9300 . ?
C20' C21' 1.380(7) . ?
C20' H20B 0.9300 . ?
C21' C22' 1.402(7) . ?
C21' H21A 0.9300 . ?
C21 C22 1.396(7) . ?
C21 H21B 0.9300 . ?
C22' C23' 1.372(6) . ?
C22' H22A 0.9300 . ?
C22 C23 1.371(6) . ?
C22 H22B 0.9300 . ?
C23 C24 1.372(6) . ?
C23 H23A 0.9300 . ?
C23' C24' 1.390(6) . ?
C23' H23B 0.9300 . ?

loop_
_geom_torsion_atom_site_label_1
_geom_torsion_atom_site_label_2
_geom_torsion_atom_site_label_3
_geom_torsion_atom_site_label_4
_geom_torsion
_geom_torsion_site_symmetry_1
_geom_torsion_site_symmetry_2
_geom_torsion_site_symmetry_3
_geom_torsion_site_symmetry_4
_geom_torsion_publ_flag
C12 N1 C1 C2 134.1(5) . . . . ?
C11 N1 C1 C2 -57.8(7) . . . . ?
C12 N1 C1 C10 -39.3(7) . . . . ?
C11 N1 C1 C10 128.7(5) . . . . ?
C12' N1' C1' C2' -62.4(6) . . . . ?
C11' N1' C1' C2' 135.5(5) . . . . ?
C12' N1' C1' C10' 124.3(5) . . . . ?
C11' N1' C1' C10' -37.7(7) . . . . ?
N1' C1' C2' C15' 2.2(7) . . . . ?
C10' C1' C2' C15' 175.7(4) . . . . ?
N1' C1' C2' C3' -166.5(4) . . . . ?
C10' C1' C2' C3' 7.1(7) . . . . ?
N1 C1 C2 C3 -167.9(5) . . . . ?
C10 C1 C2 C3 5.9(7) . . . . ?
N1 C1 C2 C15 -2.6(7) . . . . ?
C10 C1 C2 C15 171.1(4) . . . . ?
C15' C2' C3' C4' -163.2(5) . . . . ?
C1' C2' C3' C4' 5.5(7) . . . . ?
C1 C2 C3 C4 6.3(8) . . . . ?
C15 C2 C3 C4 -158.8(5) . . . . ?
C2 C3 C4 C5 -9.4(8) . . . . ?
C2' C3' C4' C5' -7.8(7) . . . . ?
C3' C4' C5' C6' 180.0(5) . . . . ?
C3' C4' C5' C10' -2.3(7) . . . . ?
C3 C4 C5 C10 -0.4(8) . . . . ?
C3 C4 C5 C6 179.7(5) . . . . ?
C10' C5' C6' C7' -4.1(7) . . . . ?
C4' C5' C6' C7' 173.6(5) . . . . ?
C10 C5 C6 C7 -4.5(7) . . . . ?
C4 C5 C6 C7 175.4(5) . . . . ?
C5' C6' C7' C8' -5.9(7) . . . . ?
C5 C6 C7 C8 -4.6(8) . . . . ?
C6' C7' C8' C9' 6.4(7) . . . . ?
C6 C7 C8 C9 3.8(8) . . . . ?
C7' C8' C9' N2' -171.9(4) . . . . ?
C7' C8' C9' C10' 3.1(7) . . . . ?
C13' N2' C9' C8' 110.3(5) . . . . ?
C14' N2' C9' C8' -18.6(7) . . . . ?
C13' N2' C9' C10' -64.7(5) . . . . ?
C14' N2' C9' C10' 166.4(4) . . . . ?
C14 N2 C9 C8 -22.2(7) . . . . ?
C13 N2 C9 C8 111.2(5) . . . . ?
C14 N2 C9 C10 160.2(5) . . . . ?
C13 N2 C9 C10 -66.4(6) . . . . ?
C7 C8 C9 N2 -172.0(5) . . . . ?
C7 C8 C9 C10 5.7(7) . . . . ?
C4 C5 C10 C9 -166.1(5) . . . . ?
C6 C5 C10 C9 13.9(7) . . . . ?
C4 C5 C10 C1 12.7(7) . . . . ?
C6 C5 C10 C1 -167.4(5) . . . . ?
N2 C9 C10 C5 163.5(4) . . . . ?
C8 C9 C10 C5 -14.2(7) . . . . ?
N2 C9 C10 C1 -15.1(7) . . . . ?
C8 C9 C10 C1 167.2(5) . . . . ?
N1 C1 C10 C5 158.4(5) . . . . ?
C2 C1 C10 C5 -15.2(7) . . . . ?
N1 C1 C10 C9 -22.9(8) . . . . ?
C2 C1 C10 C9 163.5(5) . . . . ?
N1' C1' C10' C5' 156.1(4) . . . . ?
C2' C1' C10' C5' -17.0(7) . . . . ?
N1' C1' C10' C9' -24.7(7) . . . . ?
C2' C1' C10' C9' 162.2(4) . . . . ?
C6' C5' C10' C1' -167.7(4) . . . . ?
C4' C5' C10' C1' 14.6(6) . . . . ?
C6' C5' C10' C9' 13.1(6) . . . . ?
C4' C5' C10' C9' -164.7(4) . . . . ?
C8' C9' C10' C1' 168.3(4) . . . . ?
N2' C9' C10' C1' -16.4(7) . . . . ?
C8' C9' C10' C5' -12.5(6) . . . . ?
N2' C9' C10' C5' 162.7(4) . . . . ?
C1' C2' C15' C16' 150.8(5) . . . . ?
C3' C2' C15' C16' -40.9(8) . . . . ?
C3 C2 C15 C16 -31.1(8) . . . . ?
C1 C2 C15 C16 163.4(5) . . . . ?
C2' C15' C16' C17' -9.4(8) . . . . ?
C2' C15' C16' C18' 168.8(5) . . . . ?
C2 C15 C16 C17 -10.4(8) . . . . ?
C2 C15 C16 C18 168.6(5) . . . . ?
C15' C16' C17' N5' -62(10) . . . . ?
C18' C16' C17' N5' 120(10) . . . . ?
C15 C16 C17 N5 -120(12) . . . . ?
C18 C16 C17 N5 61(13) . . . . ?
C19' N3' C18' N4' -1.6(5) . . . . ?
C19' N3' C18' C16' 176.0(4) . . . . ?
C24' N4' C18' N3' 2.0(5) . . . . ?
C24' N4' C18' C16' -175.6(4) . . . . ?
C15' C16' C18' N3' 179.5(4) . . . . ?
C17' C16' C18' N3' -2.3(7) . . . . ?
C15' C16' C18' N4' -3.2(7) . . . . ?
C17' C16' C18' N4' 175.1(4) . . . . ?
C24 N4 C18 N3 0.4(5) . . . . ?
C24 N4 C18 C16 -174.8(4) . . . . ?
C19 N3 C18 N4 -1.3(5) . . . . ?
C19 N3 C18 C16 173.8(4) . . . . ?
C15 C16 C18 N4 -5.6(7) . . . . ?
C17 C16 C18 N4 173.4(4) . . . . ?
C15 C16 C18 N3 179.7(4) . . . . ?
C17 C16 C18 N3 -1.3(7) . . . . ?
C18 N3 C19 C24 1.7(5) . . . . ?
C18 N3 C19 C20 -176.4(5) . . . . ?
C18' N3' C19' C20' -177.5(5) . . . . ?
C18' N3' C19' C24' 0.5(5) . . . . ?
C24 C19 C20 C21 -1.7(7) . . . . ?
N3 C19 C20 C21 176.2(5) . . . . ?
N3' C19' C20' C21' 177.2(5) . . . . ?
C24' C19' C20' C21' -0.6(7) . . . . ?
C19' C20' C21' C22' -0.4(7) . . . . ?
C19 C20 C21 C22 2.1(7) . . . . ?
C20' C21' C22' C23' 2.0(8) . . . . ?
C20 C21 C22 C23 -1.2(8) . . . . ?
C21 C22 C23 C24 -0.3(7) . . . . ?
C21' C22' C23' C24' -2.5(7) . . . . ?
C22 C23 C24 N4 -175.0(4) . . . . ?
C22 C23 C24 C19 0.8(7) . . . . ?
C18 N4 C24 C23 176.9(5) . . . . ?
C18 N4 C24 C19 0.8(5) . . . . ?
N3 C19 C24 C23 -178.1(4) . . . . ?
C20 C19 C24 C23 0.2(7) . . . . ?
N3 C19 C24 N4 -1.6(5) . . . . ?
C20 C19 C24 N4 176.7(4) . . . . ?
C18' N4' C24' C23' 177.1(5) . . . . ?
C18' N4' C24' C19' -1.6(5) . . . . ?
C22' C23' C24' N4' -177.0(5) . . . . ?
C22' C23' C24' C19' 1.4(7) . . . . ?
N3' C19' C24' N4' 0.7(5) . . . . ?
C20' C19' C24' N4' 178.9(4) . . . . ?
N3' C19' C24' C23' -178.1(4) . . . . ?
C20' C19' C24' C23' 0.1(7) . . . . ?
